data_2243324
loop_
_publ_author_name
'Mossine, Valeri V.'
'Kelley, Steven P.'
'Mawhinney, Thomas P.'

_publ_section_title
;
 Intramolecular 1,5-S&#x00B7;&#x00B7;&#x00B7;N \s-hole interaction in
 (<i>E</i>)-<i>N</i>'-(pyridin-4-ylmethylidene)thiophene-2-carbohydrazide
;
_journal_coeditor_code RZ5271
_journal_issue 4
_journal_name_full 'Acta Crystallographica Section E'
_journal_page_first 557
_journal_page_last 561
_journal_paper_doi 10.1107/S2056989020003011
_journal_volume 76
_journal_year 2020
_chemical_formula_iupac 'C11 H9 N3 O S'
_chemical_formula_moiety 'C11 H9 N3 O S'
_chemical_formula_sum 'C11 H9 N3 O S'
_chemical_formula_weight 231.27
_chemical_name_systematic
;
(<i>E</i>)-<i>N</i>'-(Pyridin-4-ylmethylidene)thiophene-2-carbohydrazide
;
_space_group_crystal_system monoclinic
_space_group_IT_number 14
_space_group_name_Hall '-P 2yn'
_space_group_name_H-M_alt 'P 1 21/n 1'
_atom_sites_solution_hydrogens difmap
_audit_creation_method
;
Olex2 1.2
(compiled 2018.05.29 svn.r3508 for OlexSys, GUI svn.r5506)
;
_cell_angle_alpha 90
_cell_angle_beta 102.228(2)
_cell_angle_gamma 90
_cell_formula_units_Z 4
_cell_length_a 12.0600(8)
_cell_length_b 4.4531(3)
_cell_length_c 19.9528(13)
_cell_measurement_reflns_used 8101
_cell_measurement_temperature 100.0
_cell_measurement_theta_max 32.30
_cell_measurement_theta_min 2.20
_cell_volume 1047.24(12)
_computing_cell_refinement
;
APEX3 (Bruker, 2016)
;
_computing_data_collection
;
SAINT (Bruker, 2016)
;
_computing_data_reduction
;
SAINT (Bruker, 2016)
;
_computing_molecular_graphics
;
<i>OLEX2</i>(Dolomanov <i>et al.</i>,  2009),
Mercury (Macrae <i>et al.</i>,  2020)
;
_computing_publication_material
;
publCIF (Westrip, 2010)
;
_computing_structure_refinement
;
ShelXL (Sheldrick, 2015)
;
_computing_structure_solution
;
SHELXS (Sheldrick, 2008)
;
_diffrn_ambient_temperature 100.0
_diffrn_measured_fraction_theta_full 0.998
_diffrn_measured_fraction_theta_max 0.999
_diffrn_measurement_device_type 'Bruker APEXII CCD'
_diffrn_measurement_method 'omega and phi scans'
_diffrn_radiation_monochromator graphite
_diffrn_radiation_type MoK\a
_diffrn_radiation_wavelength 0.71073
_diffrn_reflns_av_R_equivalents 0.0591
_diffrn_reflns_av_unetI/netI 0.0426
_diffrn_reflns_limit_h_max 18
_diffrn_reflns_limit_h_min -18
_diffrn_reflns_limit_k_max 6
_diffrn_reflns_limit_k_min -6
_diffrn_reflns_limit_l_max 30
_diffrn_reflns_limit_l_min -30
_diffrn_reflns_number 25531
_diffrn_reflns_theta_full 25.242
_diffrn_reflns_theta_max 32.425
_diffrn_reflns_theta_min 2.200
_diffrn_source 'Sealed Source Mo with TRIUMPH optics'
_diffrn_standards_number 0
_exptl_absorpt_coefficient_mu 0.289
_exptl_absorpt_correction_T_max 0.7464
_exptl_absorpt_correction_T_min 0.6939
_exptl_absorpt_correction_type multi-scan
_exptl_absorpt_process_details
;
(<i>AXScale</i>; Bruker, 2016)
;
_exptl_crystal_colour 'clear colourless'
_exptl_crystal_density_diffrn 1.467
_exptl_crystal_description needle
_exptl_crystal_F_000 480
_exptl_crystal_size_max 0.49
_exptl_crystal_size_mid 0.04
_exptl_crystal_size_min 0.01
_refine_diff_density_max 0.436
_refine_diff_density_min -0.285
_refine_ls_extinction_method none
_refine_ls_goodness_of_fit_ref 1.031
_refine_ls_hydrogen_treatment refxyz
_refine_ls_matrix_type full
_refine_ls_number_parameters 172
_refine_ls_number_reflns 3767
_refine_ls_number_restraints 0
_refine_ls_restrained_S_all 1.031
_refine_ls_R_factor_all 0.0646
_refine_ls_R_factor_gt 0.0397
_refine_ls_shift/su_max 0.000
_refine_ls_shift/su_mean 0.000
_refine_ls_structure_factor_coef Fsqd
_refine_ls_weighting_details 'w=1/[\s^2^(Fo^2^)+(0.0482P)^2^+0.4155P] where P=(Fo^2^+2Fc^2^)/3'
_refine_ls_weighting_scheme calc
_refine_ls_wR_factor_gt 0.0917
_refine_ls_wR_factor_ref 0.1013
_reflns_number_gt 2821
_reflns_number_total 3767
_reflns_threshold_expression 'I > 2\s(I)'
_cod_data_source_file rz5271sup1.cif
_cod_data_source_block I
_cod_database_code 2243324
_shelx_space_group_comment
;
The symmetry employed for this shelxl refinement is uniquely defined
by the following loop, which should always be used as a source of
symmetry information in preference to the above space-group names.
They are only intended as comments.
;
_shelx_estimated_absorpt_t_min 0.872
_shelx_estimated_absorpt_t_max 0.997

loop_
_space_group_symop_operation_xyz
'x, y, z'
'-x+1/2, y+1/2, -z+1/2'
'-x, -y, -z'
'x-1/2, -y-1/2, z-1/2'

loop_
_atom_site_type_symbol
_atom_site_label
_atom_site_fract_x
_atom_site_fract_y
_atom_site_fract_z
_atom_site_U_iso_or_equiv
_atom_site_adp_type
_atom_site_calc_flag
_atom_site_occupancy
_atom_site_disorder_assembly
_atom_site_disorder_group
S S1 0.86385(3) 0.41227(8) 0.09663(2) 0.01759(9) Uani d 1 . .
O O1 0.57985(7) -0.0566(2) 0.08737(5) 0.01585(19) Uani d 1 . .
N N1 0.67837(8) 0.4814(2) -0.01319(5) 0.0121(2) Uani d 1 . .
C C3 0.86828(11) 1.1139(3) -0.10148(7) 0.0177(3) Uani d 1 . .
C C6 0.63662(10) 0.6002(3) -0.07173(6) 0.0123(2) Uani d 1 . .
N N2 0.61184(9) 0.2710(2) 0.00868(5) 0.0125(2) Uani d 1 . .
C C8 0.75495(10) 0.1986(3) 0.11541(6) 0.0128(2) Uani d 1 . .
C C7 0.64471(10) 0.1304(3) 0.06997(6) 0.0119(2) Uani d 1 . .
N N3 0.82339(9) 1.2476(3) -0.16131(6) 0.0170(2) Uani d 1 . .
C C1 0.70133(10) 0.8252(3) -0.10079(6) 0.0117(2) Uani d 1 . .
C C10 0.89639(12) 0.1627(4) 0.21440(7) 0.0214(3) Uani d 1 . .
C C2 0.81256(10) 0.9054(3) -0.06925(7) 0.0158(2) Uani d 1 . .
C C9 0.78539(11) 0.0796(3) 0.18034(7) 0.0191(3) Uani d 1 . .
C C5 0.65308(11) 0.9644(3) -0.16254(6) 0.0146(2) Uani d 1 . .
C C4 0.71673(11) 1.1716(3) -0.19047(7) 0.0162(2) Uani d 1 . .
C C11 0.94837(11) 0.3405(3) 0.17495(7) 0.0190(3) Uani d 1 . .
H H2 0.5467(15) 0.214(4) -0.0197(9) 0.023 Uiso d 1 . .
H H6 0.5592(15) 0.543(4) -0.0981(9) 0.023 Uiso d 1 . .
H H5 0.5756(15) 0.918(4) -0.1848(9) 0.023 Uiso d 1 . .
H H2A 0.8487(14) 0.813(4) -0.0278(9) 0.023 Uiso d 1 . .
H H4 0.6850(14) 1.273(4) -0.2329(9) 0.023 Uiso d 1 . .
H H9 0.7381(14) -0.038(4) 0.1991(9) 0.023 Uiso d 1 . .
H H3 0.9464(15) 1.168(4) -0.0810(9) 0.023 Uiso d 1 . .
H H11 1.0212(15) 0.424(4) 0.1851(9) 0.023 Uiso d 1 . .
H H10 0.9262(15) 0.103(4) 0.2563(9) 0.023 Uiso d 1 . .

loop_
_atom_site_aniso_label
_atom_site_aniso_U_11
_atom_site_aniso_U_22
_atom_site_aniso_U_33
_atom_site_aniso_U_12
_atom_site_aniso_U_13
_atom_site_aniso_U_23
S1 0.01205(14) 0.02312(18) 0.01612(15) -0.00603(12) -0.00037(11) 0.00258(13)
O1 0.0135(4) 0.0181(5) 0.0154(4) -0.0049(3) 0.0018(3) 0.0027(4)
N1 0.0121(4) 0.0104(5) 0.0142(5) -0.0024(4) 0.0038(4) -0.0003(4)
C3 0.0130(5) 0.0181(6) 0.0217(6) -0.0037(5) 0.0030(5) 0.0006(5)
C6 0.0109(5) 0.0115(5) 0.0141(5) -0.0010(4) 0.0022(4) -0.0012(5)
N2 0.0106(4) 0.0129(5) 0.0131(5) -0.0036(4) 0.0008(4) 0.0012(4)
C8 0.0108(5) 0.0133(5) 0.0140(5) -0.0018(4) 0.0021(4) -0.0006(5)
C7 0.0112(5) 0.0114(6) 0.0130(5) 0.0001(4) 0.0025(4) -0.0007(4)
N3 0.0178(5) 0.0156(5) 0.0189(5) -0.0027(4) 0.0069(4) -0.0006(4)
C1 0.0131(5) 0.0100(5) 0.0127(5) -0.0002(4) 0.0040(4) -0.0014(4)
C10 0.0176(6) 0.0279(7) 0.0158(6) -0.0019(5) -0.0034(5) 0.0021(5)
C2 0.0136(5) 0.0160(6) 0.0170(6) -0.0008(5) 0.0011(4) 0.0019(5)
C9 0.0162(6) 0.0244(7) 0.0156(6) -0.0033(5) 0.0010(5) 0.0023(5)
C5 0.0150(5) 0.0146(6) 0.0139(5) -0.0018(4) 0.0022(4) -0.0013(5)
C4 0.0205(6) 0.0152(6) 0.0134(5) -0.0017(5) 0.0043(5) 0.0005(5)
C11 0.0118(5) 0.0246(7) 0.0183(6) -0.0021(5) -0.0018(5) -0.0017(5)

loop_
_atom_type_symbol
_atom_type_description
_atom_type_scat_dispersion_real
_atom_type_scat_dispersion_imag
_atom_type_scat_source
C C 0.0033 0.0016 'International Tables Vol C Tables 4.2.6.8 and 6.1.1.4'
H H 0.0000 0.0000 'International Tables Vol C Tables 4.2.6.8 and 6.1.1.4'
N N 0.0061 0.0033 'International Tables Vol C Tables 4.2.6.8 and 6.1.1.4'
O O 0.0106 0.0060 'International Tables Vol C Tables 4.2.6.8 and 6.1.1.4'
S S 0.1246 0.1234 'International Tables Vol C Tables 4.2.6.8 and 6.1.1.4'

loop_
_geom_angle_atom_site_label_1
_geom_angle_atom_site_label_2
_geom_angle_atom_site_label_3
_geom_angle_site_symmetry_1
_geom_angle_site_symmetry_3
_geom_angle
_geom_angle_publ_flag
C11 S1 C8 . . 91.85(6) ?
C6 N1 N2 . . 115.48(10) ?
N3 C3 C2 . . 124.61(12) ?
N3 C3 H3 . . 115.8(10) ?
C2 C3 H3 . . 119.5(10) ?
N1 C6 C1 . . 120.21(11) ?
N1 C6 H6 . . 121.1(10) ?
C1 C6 H6 . . 118.7(10) ?
C7 N2 N1 . . 121.75(10) ?
C7 N2 H2 . . 119.0(11) ?
N1 N2 H2 . . 119.0(11) ?
C9 C8 C7 . . 121.75(11) ?
C9 C8 S1 . . 110.68(9) ?
C7 C8 S1 . . 127.51(9) ?
O1 C7 N2 . . 118.73(11) ?
O1 C7 C8 . . 120.41(11) ?
N2 C7 C8 . . 120.86(11) ?
C4 N3 C3 . . 116.38(11) ?
C5 C1 C2 . . 117.70(11) ?
C5 C1 C6 . . 119.85(11) ?
C2 C1 C6 . . 122.44(11) ?
C11 C10 C9 . . 112.28(12) ?
C11 C10 H10 . . 125.6(12) ?
C9 C10 H10 . . 122.2(12) ?
C3 C2 C1 . . 118.39(12) ?
C3 C2 H2A . . 121.5(10) ?
C1 C2 H2A . . 120.1(10) ?
C8 C9 C10 . . 112.84(12) ?
C8 C9 H9 . . 122.8(11) ?
C10 C9 H9 . . 124.3(11) ?
C4 C5 C1 . . 119.19(12) ?
C4 C5 H5 . . 121.3(10) ?
C1 C5 H5 . . 119.5(10) ?
N3 C4 C5 . . 123.72(12) ?
N3 C4 H4 . . 115.5(10) ?
C5 C4 H4 . . 120.8(10) ?
C10 C11 S1 . . 112.35(10) ?
C10 C11 H11 . . 129.3(11) ?
S1 C11 H11 . . 118.3(11) ?

loop_
_geom_bond_atom_site_label_1
_geom_bond_atom_site_label_2
_geom_bond_site_symmetry_2
_geom_bond_distance
_geom_bond_publ_flag
S1 C11 . 1.7055(14) ?
S1 C8 . 1.7259(12) ?
O1 C7 . 1.2410(15) ?
N1 C6 . 1.2839(16) ?
N1 N2 . 1.3643(14) ?
C3 N3 . 1.3413(18) ?
C3 C2 . 1.3821(18) ?
C3 H3 . 0.974(17) ?
C6 C1 . 1.4631(17) ?
C6 H6 . 1.002(17) ?
N2 C7 . 1.3561(15) ?
N2 H2 . 0.901(18) ?
C8 C9 . 1.3756(18) ?
C8 C7 . 1.4736(16) ?
N3 C4 . 1.3381(17) ?
C1 C5 . 1.3918(17) ?
C1 C2 . 1.4019(17) ?
C10 C11 . 1.360(2) ?
C10 C9 . 1.4161(19) ?
C10 H10 . 0.879(17) ?
C2 H2A . 0.944(17) ?
C9 H9 . 0.912(18) ?
C5 C4 . 1.3900(18) ?
C5 H5 . 0.968(17) ?
C4 H4 . 0.963(17) ?
C11 H11 . 0.936(18) ?

_cod_database_fobs_code 2243324
